data_7104385
loop_
_publ_author_name
'Tsoureas, Nikolaos'
'Haddow, Mairi F'
'Hamilton, Alex'
'Owen, Gareth R'

_publ_section_title
;
 A new family of metallaboratrane complexes based on 7-azaindole: B-H
 activation mediated by carbon monoxide.
;
_journal_issue 18
_journal_name_full 'Chemical communications (Cambridge, England)'
_journal_page_first 2538
_journal_page_last 2540
_journal_paper_doi 10.1039/b822678d
_journal_volume 34
_journal_year 2009
_chemical_formula_moiety 'C30 H28 B Ir N6 O'
_chemical_formula_sum 'C30 H28 B Ir N6 O'
_chemical_formula_weight 691.59
_chemical_name_systematic
;
?
;
_space_group_IT_number 14
_symmetry_cell_setting monoclinic
_symmetry_space_group_name_Hall '-P 2yn'
_symmetry_space_group_name_H-M 'P 1 21/n 1'
_atom_sites_solution_hydrogens geom
_atom_sites_solution_primary direct
_atom_sites_solution_secondary difmap
_audit_creation_method SHELXL-97
_cell_angle_alpha 90.00
_cell_angle_beta 93.999(2)
_cell_angle_gamma 90.00
_cell_formula_units_Z 4
_cell_length_a 9.2778(4)
_cell_length_b 17.5888(7)
_cell_length_c 15.9156(6)
_cell_measurement_reflns_used 3557
_cell_measurement_temperature 100(2)
_cell_measurement_theta_max 23.90
_cell_measurement_theta_min 2.32
_cell_volume 2590.87(18)
_computing_cell_refinement 'Bruker APEX II'
_computing_data_collection 'Bruker APEX II'
_computing_data_reduction 'Bruker SAINT'
_computing_molecular_graphics 'Bruker SHELXTL'
_computing_publication_material 'Bruker SHELXTL'
_computing_structure_refinement 'SHELXL-97 (Sheldrick, 1997)'
_computing_structure_solution 'SHELXS-97 (Sheldrick, 1990)'
_diffrn_ambient_temperature 100(2)
_diffrn_measured_fraction_theta_full 0.998
_diffrn_measured_fraction_theta_max 0.998
_diffrn_measurement_device_type 'CCD area detector'
_diffrn_measurement_method 'phi and omega scans'
_diffrn_radiation_monochromator graphite
_diffrn_radiation_source 'fine-focus sealed tube'
_diffrn_radiation_type MoK\a
_diffrn_radiation_wavelength 0.71073
_diffrn_reflns_av_R_equivalents 0.0637
_diffrn_reflns_av_sigmaI/netI 0.0594
_diffrn_reflns_limit_h_max 12
_diffrn_reflns_limit_h_min -11
_diffrn_reflns_limit_k_max 22
_diffrn_reflns_limit_k_min -22
_diffrn_reflns_limit_l_max 13
_diffrn_reflns_limit_l_min -20
_diffrn_reflns_number 23859
_diffrn_reflns_theta_full 27.48
_diffrn_reflns_theta_max 27.48
_diffrn_reflns_theta_min 1.73
_diffrn_standards_decay_% 0
_exptl_absorpt_coefficient_mu 5.190
_exptl_absorpt_correction_T_max 0.8128
_exptl_absorpt_correction_T_min 0.5506
_exptl_absorpt_correction_type multi-scan
_exptl_absorpt_process_details 'SADABS V2008/1'
_exptl_crystal_colour 'pale yellow'
_exptl_crystal_density_diffrn 1.773
_exptl_crystal_density_method 'not measured'
_exptl_crystal_description block
_exptl_crystal_F_000 1360
_exptl_crystal_size_max 0.18
_exptl_crystal_size_mid 0.08
_exptl_crystal_size_min 0.04
_refine_diff_density_max 1.636
_refine_diff_density_min -1.282
_refine_diff_density_rms 0.166
_refine_ls_extinction_method none
_refine_ls_goodness_of_fit_ref 1.022
_refine_ls_hydrogen_treatment constr
_refine_ls_matrix_type full
_refine_ls_number_parameters 352
_refine_ls_number_reflns 5925
_refine_ls_number_restraints 0
_refine_ls_restrained_S_all 1.022
_refine_ls_R_factor_all 0.0601
_refine_ls_R_factor_gt 0.0385
_refine_ls_shift/su_max 0.001
_refine_ls_shift/su_mean 0.000
_refine_ls_structure_factor_coef Fsqd
_refine_ls_weighting_details 'calc w=1/[\s^2^(Fo^2^)+(0.0423P)^2^+0.0000P] where P=(Fo^2^+2Fc^2^)/3'
_refine_ls_weighting_scheme calc
_refine_ls_wR_factor_gt 0.0814
_refine_ls_wR_factor_ref 0.0897
_reflns_number_gt 4502
_reflns_number_total 5925
_reflns_threshold_expression >2sigma(I)
_cod_data_source_file b822678d.txt
_cod_data_source_block ntp82lrsad
_cod_original_sg_symbol_H-M P21/n
_cod_database_code 7104385

loop_
_symmetry_equiv_pos_as_xyz
'x, y, z'
'-x+1/2, y+1/2, -z+1/2'
'-x, -y, -z'
'x-1/2, -y-1/2, z-1/2'

loop_
_atom_site_label
_atom_site_type_symbol
_atom_site_fract_x
_atom_site_fract_y
_atom_site_fract_z
_atom_site_U_iso_or_equiv
_atom_site_adp_type
_atom_site_occupancy
_atom_site_symmetry_multiplicity
_atom_site_calc_flag
_atom_site_refinement_flags
_atom_site_disorder_assembly
_atom_site_disorder_group
Ir1 Ir 0.40525(2) 0.257012(11) 0.347127(13) 0.01792(7) Uani 1 1 d . . .
N1 N 0.5474(5) 0.1551(2) 0.4761(3) 0.0188(10) Uani 1 1 d . . .
N2 N 0.6075(5) 0.1941(2) 0.3413(3) 0.0192(10) Uani 1 1 d . . .
N3 N 0.3063(5) 0.1983(3) 0.5240(3) 0.0196(10) Uani 1 1 d . . .
N4 N 0.2090(5) 0.3229(3) 0.5526(3) 0.0207(10) Uani 1 1 d . . .
N5 N 0.5093(4) 0.2920(3) 0.5194(3) 0.0175(9) Uani 1 1 d . . .
N6 N 0.5282(5) 0.3527(3) 0.3884(3) 0.0192(10) Uani 1 1 d . . .
O1 O 0.2236(5) 0.1192(2) 0.3183(3) 0.0321(10) Uani 1 1 d . . .
B1 B 0.4387(6) 0.2217(4) 0.4794(4) 0.0188(13) Uani 1 1 d . . .
C1 C 0.2933(6) 0.1729(3) 0.3258(3) 0.0229(12) Uani 1 1 d . . .
C2 C 0.6106(6) 0.1067(3) 0.5370(4) 0.0228(12) Uani 1 1 d . . .
H2 H 0.5738 0.0975 0.5903 0.027 Uiso 1 1 calc R . .
C3 C 0.7326(6) 0.0742(3) 0.5101(4) 0.0227(12) Uani 1 1 d . . .
H3 H 0.7939 0.0391 0.5407 0.027 Uiso 1 1 calc R . .
C4 C 0.7513(6) 0.1025(3) 0.4277(3) 0.0198(11) Uani 1 1 d . . .
C5 C 0.6353(6) 0.1522(3) 0.4106(3) 0.0195(12) Uani 1 1 d . . .
C6 C 0.8475(6) 0.0954(3) 0.3646(3) 0.0227(12) Uani 1 1 d . . .
H6 H 0.9296 0.0631 0.3716 0.027 Uiso 1 1 calc R . .
C7 C 0.8193(6) 0.1369(3) 0.2914(4) 0.0244(13) Uani 1 1 d . . .
H7 H 0.8823 0.1320 0.2472 0.029 Uiso 1 1 calc R . .
C8 C 0.7008(6) 0.1859(3) 0.2808(3) 0.0222(12) Uani 1 1 d . . .
H8 H 0.6858 0.2139 0.2299 0.027 Uiso 1 1 calc R . .
C9 C 0.2522(6) 0.1255(3) 0.5296(3) 0.0229(12) Uani 1 1 d . . .
H9 H 0.3024 0.0810 0.5144 0.027 Uiso 1 1 calc R . .
C10 C 0.1188(6) 0.1252(3) 0.5593(4) 0.0267(13) Uani 1 1 d . . .
H10 H 0.0616 0.0818 0.5695 0.032 Uiso 1 1 calc R . .
C11 C 0.0811(6) 0.2022(3) 0.5722(3) 0.0223(12) Uani 1 1 d . . .
C12 C 0.2014(5) 0.2469(3) 0.5505(3) 0.0198(11) Uani 1 1 d . . .
C13 C -0.0425(6) 0.2418(3) 0.5954(4) 0.0262(13) Uani 1 1 d . . .
H13 H -0.1275 0.2157 0.6090 0.031 Uiso 1 1 calc R . .
C14 C -0.0342(6) 0.3196(4) 0.5975(4) 0.0288(14) Uani 1 1 d . . .
H14 H -0.1149 0.3482 0.6132 0.035 Uiso 1 1 calc R . .
C15 C 0.0898(6) 0.3574(3) 0.5769(4) 0.0243(13) Uani 1 1 d . . .
H15 H 0.0903 0.4114 0.5803 0.029 Uiso 1 1 calc R . .
C16 C 0.5471(6) 0.3119(3) 0.6029(3) 0.0216(12) Uani 1 1 d . . .
H16 H 0.5298 0.2810 0.6500 0.026 Uiso 1 1 calc R . .
C17 C 0.6116(6) 0.3812(3) 0.6082(3) 0.0220(12) Uani 1 1 d . . .
H17 H 0.6451 0.4068 0.6584 0.026 Uiso 1 1 calc R . .
C18 C 0.6197(5) 0.4087(3) 0.5236(4) 0.0210(12) Uani 1 1 d . . .
C19 C 0.5543(5) 0.3516(3) 0.4727(3) 0.0187(11) Uani 1 1 d . . .
C20 C 0.6693(6) 0.4718(3) 0.4826(4) 0.0250(13) Uani 1 1 d . . .
H20 H 0.7159 0.5125 0.5130 0.030 Uiso 1 1 calc R . .
C21 C 0.6483(6) 0.4736(3) 0.3948(4) 0.0255(13) Uani 1 1 d . . .
H21 H 0.6823 0.5162 0.3653 0.031 Uiso 1 1 calc R . .
C22 C 0.5797(5) 0.4155(3) 0.3499(4) 0.0222(12) Uani 1 1 d . . .
H22 H 0.5679 0.4192 0.2902 0.027 Uiso 1 1 calc R . .
C23 C 0.2229(6) 0.3271(3) 0.3437(3) 0.0199(11) Uani 1 1 d . . .
H23 H 0.2361 0.3660 0.3893 0.024 Uiso 1 1 calc R . .
C24 C 0.2417(6) 0.3660(3) 0.2568(3) 0.0196(11) Uani 1 1 d . . .
H24A H 0.3385 0.3526 0.2387 0.024 Uiso 1 1 calc R . .
H24B H 0.1694 0.3440 0.2149 0.024 Uiso 1 1 calc R . .
C25 C 0.2266(6) 0.4522(3) 0.2540(4) 0.0228(12) Uani 1 1 d . . .
H25A H 0.2346 0.4693 0.1952 0.027 Uiso 1 1 calc R . .
H25B H 0.3083 0.4748 0.2887 0.027 Uiso 1 1 calc R . .
C26 C 0.0837(6) 0.4835(3) 0.2852(4) 0.0279(13) Uani 1 1 d . . .
H26A H 0.0831 0.4755 0.3468 0.033 Uiso 1 1 calc R . .
H26B H 0.0779 0.5389 0.2744 0.033 Uiso 1 1 calc R . .
C27 C -0.0451(6) 0.4452(3) 0.2420(4) 0.0263(13) Uani 1 1 d . . .
H27 H -0.0881 0.4676 0.1921 0.032 Uiso 1 1 calc R . .
C28 C -0.1026(6) 0.3814(3) 0.2697(4) 0.0260(13) Uani 1 1 d . . .
H28 H -0.1784 0.3585 0.2352 0.031 Uiso 1 1 calc R . .
C29 C -0.0561(6) 0.3426(3) 0.3520(3) 0.0236(13) Uani 1 1 d . . .
H29A H -0.1386 0.3128 0.3706 0.028 Uiso 1 1 calc R . .
H29B H -0.0330 0.3822 0.3951 0.028 Uiso 1 1 calc R . .
C30 C 0.0754(6) 0.2894(3) 0.3484(4) 0.0225(12) Uani 1 1 d . . .
H30A H 0.0794 0.2565 0.3990 0.027 Uiso 1 1 calc R . .
H30B H 0.0586 0.2559 0.2987 0.027 Uiso 1 1 calc R . .

loop_
_atom_site_aniso_label
_atom_site_aniso_U_11
_atom_site_aniso_U_22
_atom_site_aniso_U_33
_atom_site_aniso_U_23
_atom_site_aniso_U_13
_atom_site_aniso_U_12
Ir1 0.01814(10) 0.01866(12) 0.01705(11) -0.00129(9) 0.00175(7) 0.00068(9)
N1 0.023(2) 0.017(2) 0.017(2) 0.0008(18) 0.0032(19) 0.0019(18)
N2 0.020(2) 0.013(2) 0.024(3) -0.0026(18) 0.0016(19) 0.0012(17)
N3 0.016(2) 0.021(3) 0.022(2) 0.0015(19) 0.0032(19) -0.0009(17)
N4 0.022(2) 0.024(3) 0.017(2) -0.0023(19) 0.0056(19) -0.0023(19)
N5 0.016(2) 0.020(2) 0.017(2) -0.0013(18) 0.0023(18) 0.0019(17)
N6 0.018(2) 0.019(3) 0.021(2) 0.0015(19) 0.0030(19) 0.0023(18)
O1 0.035(2) 0.024(2) 0.037(3) -0.0075(19) -0.002(2) -0.0025(19)
B1 0.017(3) 0.019(3) 0.021(3) 0.000(2) 0.006(2) -0.001(2)
C1 0.022(3) 0.026(3) 0.020(3) -0.010(2) -0.003(2) 0.004(2)
C2 0.024(3) 0.021(3) 0.023(3) -0.001(2) 0.001(2) -0.002(2)
C3 0.018(3) 0.023(3) 0.026(3) 0.000(2) -0.002(2) 0.002(2)
C4 0.020(3) 0.013(3) 0.026(3) -0.004(2) -0.002(2) -0.001(2)
C5 0.018(3) 0.017(3) 0.023(3) -0.004(2) 0.004(2) -0.003(2)
C6 0.018(3) 0.025(3) 0.026(3) -0.010(2) 0.007(2) 0.000(2)
C7 0.021(3) 0.022(3) 0.031(3) -0.004(2) 0.010(2) -0.002(2)
C8 0.023(3) 0.025(3) 0.019(3) -0.003(2) 0.005(2) -0.006(2)
C9 0.025(3) 0.020(3) 0.024(3) -0.001(2) 0.000(2) 0.000(2)
C10 0.022(3) 0.026(3) 0.032(3) 0.005(3) 0.003(3) -0.009(2)
C11 0.018(3) 0.027(3) 0.022(3) 0.005(2) -0.001(2) -0.005(2)
C12 0.016(2) 0.027(3) 0.015(2) -0.005(2) -0.0012(19) -0.001(2)
C13 0.017(2) 0.040(4) 0.022(3) 0.005(3) 0.005(2) -0.002(2)
C14 0.022(3) 0.040(4) 0.024(3) -0.005(3) 0.002(2) 0.006(3)
C15 0.023(3) 0.024(3) 0.026(3) -0.002(2) 0.001(2) 0.006(2)
C16 0.019(3) 0.028(3) 0.019(3) -0.002(2) 0.003(2) 0.005(2)
C17 0.023(3) 0.028(3) 0.015(3) -0.005(2) -0.001(2) 0.007(2)
C18 0.012(3) 0.022(3) 0.029(3) -0.002(2) 0.001(2) 0.005(2)
C19 0.013(3) 0.024(3) 0.019(3) -0.001(2) 0.004(2) 0.000(2)
C20 0.014(3) 0.028(3) 0.032(3) -0.005(3) -0.001(2) 0.002(2)
C21 0.017(3) 0.021(3) 0.038(4) 0.005(3) 0.005(3) -0.001(2)
C22 0.015(3) 0.024(3) 0.028(3) 0.008(2) 0.001(2) 0.001(2)
C23 0.018(3) 0.020(3) 0.022(3) -0.001(2) 0.002(2) 0.003(2)
C24 0.021(3) 0.023(3) 0.015(3) -0.001(2) 0.002(2) 0.005(2)
C25 0.025(3) 0.019(3) 0.024(3) 0.000(2) 0.002(2) -0.005(2)
C26 0.034(3) 0.017(3) 0.033(4) -0.001(2) 0.008(3) 0.007(2)
C27 0.025(3) 0.030(3) 0.024(3) -0.002(2) 0.007(2) 0.011(2)
C28 0.016(3) 0.036(4) 0.026(3) -0.005(3) 0.001(2) 0.006(2)
C29 0.017(3) 0.035(4) 0.020(3) 0.001(2) 0.005(2) 0.002(2)
C30 0.022(3) 0.022(3) 0.024(3) 0.000(2) 0.003(2) -0.004(2)

loop_
_atom_type_symbol
_atom_type_description
_atom_type_scat_dispersion_real
_atom_type_scat_dispersion_imag
_atom_type_scat_source
C C 0.0033 0.0016 'International Tables Vol C Tables 4.2.6.8 and 6.1.1.4'
H H 0.0000 0.0000 'International Tables Vol C Tables 4.2.6.8 and 6.1.1.4'
B B 0.0013 0.0007 'International Tables Vol C Tables 4.2.6.8 and 6.1.1.4'
N N 0.0061 0.0033 'International Tables Vol C Tables 4.2.6.8 and 6.1.1.4'
O O 0.0106 0.0060 'International Tables Vol C Tables 4.2.6.8 and 6.1.1.4'
Ir Ir -1.4442 7.9887 'International Tables Vol C Tables 4.2.6.8 and 6.1.1.4'

loop_
_geom_angle_atom_site_label_1
_geom_angle_atom_site_label_2
_geom_angle_atom_site_label_3
_geom_angle
_geom_angle_site_symmetry_1
_geom_angle_site_symmetry_3
_geom_angle_publ_flag
C1 Ir1 C23 91.4(2) . . ?
C1 Ir1 N6 172.5(2) . . ?
C23 Ir1 N6 87.55(19) . . ?
C1 Ir1 N2 93.5(2) . . ?
C23 Ir1 N2 173.09(19) . . ?
N6 Ir1 N2 88.26(16) . . ?
C1 Ir1 B1 89.4(2) . . ?
C23 Ir1 B1 104.6(2) . . ?
N6 Ir1 B1 83.7(2) . . ?
N2 Ir1 B1 80.42(19) . . ?
C5 N1 C2 105.3(4) . . ?
C5 N1 B1 118.5(4) . . ?
C2 N1 B1 133.2(4) . . ?
C5 N2 C8 115.8(5) . . ?
C5 N2 Ir1 111.1(3) . . ?
C8 N2 Ir1 133.0(4) . . ?
C9 N3 C12 106.7(4) . . ?
C9 N3 B1 126.2(5) . . ?
C12 N3 B1 125.7(5) . . ?
C12 N4 C15 114.6(5) . . ?
C19 N5 C16 105.0(5) . . ?
C19 N5 B1 122.4(5) . . ?
C16 N5 B1 132.5(5) . . ?
C19 N6 C22 114.5(5) . . ?
C19 N6 Ir1 110.7(3) . . ?
C22 N6 Ir1 134.7(4) . . ?
N3 B1 N5 111.4(4) . . ?
N3 B1 N1 111.1(4) . . ?
N5 B1 N1 111.6(4) . . ?
N3 B1 Ir1 117.4(4) . . ?
N5 B1 Ir1 101.5(4) . . ?
N1 B1 Ir1 103.3(3) . . ?
O1 C1 Ir1 175.3(5) . . ?
C3 C2 N1 111.0(5) . . ?
C3 C2 H2 124.5 . . ?
N1 C2 H2 124.5 . . ?
C2 C3 C4 107.4(5) . . ?
C2 C3 H3 126.3 . . ?
C4 C3 H3 126.3 . . ?
C6 C4 C5 116.0(5) . . ?
C6 C4 C3 139.2(5) . . ?
C5 C4 C3 104.8(5) . . ?
N2 C5 N1 121.2(5) . . ?
N2 C5 C4 127.3(5) . . ?
N1 C5 C4 111.5(5) . . ?
C7 C6 C4 117.7(5) . . ?
C7 C6 H6 121.1 . . ?
C4 C6 H6 121.1 . . ?
C6 C7 C8 121.9(5) . . ?
C6 C7 H7 119.1 . . ?
C8 C7 H7 119.1 . . ?
N2 C8 C7 121.3(5) . . ?
N2 C8 H8 119.4 . . ?
C7 C8 H8 119.4 . . ?
C10 C9 N3 111.7(5) . . ?
C10 C9 H9 124.1 . . ?
N3 C9 H9 124.1 . . ?
C9 C10 C11 106.7(5) . . ?
C9 C10 H10 126.6 . . ?
C11 C10 H10 126.6 . . ?
C13 C11 C10 136.2(5) . . ?
C13 C11 C12 117.0(5) . . ?
C10 C11 C12 106.7(5) . . ?
N4 C12 N3 126.0(4) . . ?
N4 C12 C11 125.8(5) . . ?
N3 C12 C11 108.1(5) . . ?
C14 C13 C11 116.9(5) . . ?
C14 C13 H13 121.5 . . ?
C11 C13 H13 121.5 . . ?
C13 C14 C15 121.3(5) . . ?
C13 C14 H14 119.4 . . ?
C15 C14 H14 119.4 . . ?
N4 C15 C14 124.3(5) . . ?
N4 C15 H15 117.8 . . ?
C14 C15 H15 117.8 . . ?
C17 C16 N5 111.4(5) . . ?
C17 C16 H16 124.3 . . ?
N5 C16 H16 124.3 . . ?
C16 C17 C18 107.2(5) . . ?
C16 C17 H17 126.4 . . ?
C18 C17 H17 126.4 . . ?
C20 C18 C19 116.6(5) . . ?
C20 C18 C17 138.8(6) . . ?
C19 C18 C17 104.6(5) . . ?
N6 C19 N5 120.8(5) . . ?
N6 C19 C18 127.3(5) . . ?
N5 C19 C18 111.8(5) . . ?
C18 C20 C21 117.5(5) . . ?
C18 C20 H20 121.2 . . ?
C21 C20 H20 121.2 . . ?
C22 C21 C20 122.0(5) . . ?
C22 C21 H21 119.0 . . ?
C20 C21 H21 119.0 . . ?
N6 C22 C21 122.0(5) . . ?
N6 C22 H22 119.0 . . ?
C21 C22 H22 119.0 . . ?
C30 C23 C24 112.9(5) . . ?
C30 C23 Ir1 118.0(4) . . ?
C24 C23 Ir1 98.1(3) . . ?
C30 C23 H23 109.1 . . ?
C24 C23 H23 109.1 . . ?
Ir1 C23 H23 109.1 . . ?
C25 C24 C23 116.5(4) . . ?
C25 C24 H24A 108.2 . . ?
C23 C24 H24A 108.2 . . ?
C25 C24 H24B 108.2 . . ?
C23 C24 H24B 108.2 . . ?
H24A C24 H24B 107.3 . . ?
C24 C25 C26 115.1(4) . . ?
C24 C25 H25A 108.5 . . ?
C26 C25 H25A 108.5 . . ?
C24 C25 H25B 108.5 . . ?
C26 C25 H25B 108.5 . . ?
H25A C25 H25B 107.5 . . ?
C27 C26 C25 111.4(5) . . ?
C27 C26 H26A 109.3 . . ?
C25 C26 H26A 109.3 . . ?
C27 C26 H26B 109.3 . . ?
C25 C26 H26B 109.3 . . ?
H26A C26 H26B 108.0 . . ?
C28 C27 C26 123.6(6) . . ?
C28 C27 H27 118.2 . . ?
C26 C27 H27 118.2 . . ?
C27 C28 C29 124.7(6) . . ?
C27 C28 H28 117.6 . . ?
C29 C28 H28 117.6 . . ?
C28 C29 C30 114.8(4) . . ?
C28 C29 H29A 108.6 . . ?
C30 C29 H29A 108.6 . . ?
C28 C29 H29B 108.6 . . ?
C30 C29 H29B 108.6 . . ?
H29A C29 H29B 107.5 . . ?
C23 C30 C29 116.9(5) . . ?
C23 C30 H30A 108.1 . . ?
C29 C30 H30A 108.1 . . ?
C23 C30 H30B 108.1 . . ?
C29 C30 H30B 108.1 . . ?
H30A C30 H30B 107.3 . . ?

loop_
_geom_bond_atom_site_label_1
_geom_bond_atom_site_label_2
_geom_bond_distance
_geom_bond_site_symmetry_2
_geom_bond_publ_flag
Ir1 C1 1.826(6) . ?
Ir1 C23 2.091(5) . ?
Ir1 N6 2.112(5) . ?
Ir1 N2 2.186(4) . ?
Ir1 B1 2.196(6) . ?
N1 C5 1.368(6) . ?
N1 C2 1.389(7) . ?
N1 B1 1.549(7) . ?
N2 C5 1.337(7) . ?
N2 C8 1.346(6) . ?
N3 C9 1.381(7) . ?
N3 C12 1.384(6) . ?
N3 B1 1.518(7) . ?
N4 C12 1.337(7) . ?
N4 C15 1.343(7) . ?
N5 C19 1.366(7) . ?
N5 C16 1.396(7) . ?
N5 B1 1.519(8) . ?
N6 C19 1.347(7) . ?
N6 C22 1.365(7) . ?
O1 C1 1.146(7) . ?
C2 C3 1.363(7) . ?
C2 H2 0.9500 . ?
C3 C4 1.425(8) . ?
C3 H3 0.9500 . ?
C4 C6 1.394(7) . ?
C4 C5 1.400(7) . ?
C6 C7 1.385(8) . ?
C6 H6 0.9500 . ?
C7 C8 1.398(8) . ?
C7 H7 0.9500 . ?
C8 H8 0.9500 . ?
C9 C10 1.356(8) . ?
C9 H9 0.9500 . ?
C10 C11 1.418(8) . ?
C10 H10 0.9500 . ?
C11 C13 1.413(7) . ?
C11 C12 1.427(7) . ?
C13 C14 1.370(8) . ?
C13 H13 0.9500 . ?
C14 C15 1.387(8) . ?
C14 H14 0.9500 . ?
C15 H15 0.9500 . ?
C16 C17 1.358(8) . ?
C16 H16 0.9500 . ?
C17 C18 1.437(8) . ?
C17 H17 0.9500 . ?
C18 C20 1.383(8) . ?
C18 C19 1.401(8) . ?
C20 C21 1.397(8) . ?
C20 H20 0.9500 . ?
C21 C22 1.379(8) . ?
C21 H21 0.9500 . ?
C22 H22 0.9500 . ?
C23 C30 1.527(7) . ?
C23 C24 1.564(7) . ?
C23 H23 1.0000 . ?
C24 C25 1.524(7) . ?
C24 H24A 0.9900 . ?
C24 H24B 0.9900 . ?
C25 C26 1.549(7) . ?
C25 H25A 0.9900 . ?
C25 H25B 0.9900 . ?
C26 C27 1.497(8) . ?
C26 H26A 0.9900 . ?
C26 H26B 0.9900 . ?
C27 C28 1.331(8) . ?
C27 H27 0.9500 . ?
C28 C29 1.512(8) . ?
C28 H28 0.9500 . ?
C29 C30 1.542(7) . ?
C29 H29A 0.9900 . ?
C29 H29B 0.9900 . ?
C30 H30A 0.9900 . ?
C30 H30B 0.9900 . ?

loop_
_geom_torsion_atom_site_label_1
_geom_torsion_atom_site_label_2
_geom_torsion_atom_site_label_3
_geom_torsion_atom_site_label_4
_geom_torsion
_geom_torsion_site_symmetry_1
_geom_torsion_site_symmetry_2
_geom_torsion_site_symmetry_3
_geom_torsion_site_symmetry_4
_geom_torsion_publ_flag
C1 Ir1 N2 C5 -75.0(4) . . . . ?
N6 Ir1 N2 C5 97.7(4) . . . . ?
B1 Ir1 N2 C5 13.8(4) . . . . ?
C1 Ir1 N2 C8 99.8(5) . . . . ?
N6 Ir1 N2 C8 -87.5(5) . . . . ?
B1 Ir1 N2 C8 -171.4(5) . . . . ?
C23 Ir1 N6 C19 98.5(4) . . . . ?
N2 Ir1 N6 C19 -87.0(4) . . . . ?
B1 Ir1 N6 C19 -6.4(4) . . . . ?
C23 Ir1 N6 C22 -77.8(5) . . . . ?
N2 Ir1 N6 C22 96.7(5) . . . . ?
B1 Ir1 N6 C22 177.3(5) . . . . ?
C9 N3 B1 N5 -151.7(5) . . . . ?
C12 N3 B1 N5 43.1(7) . . . . ?
C9 N3 B1 N1 -26.7(8) . . . . ?
C12 N3 B1 N1 168.2(5) . . . . ?
C9 N3 B1 Ir1 91.9(6) . . . . ?
C12 N3 B1 Ir1 -73.2(6) . . . . ?
C19 N5 B1 N3 -134.9(5) . . . . ?
C16 N5 B1 N3 47.2(8) . . . . ?
C19 N5 B1 N1 100.3(6) . . . . ?
C16 N5 B1 N1 -77.6(6) . . . . ?
C19 N5 B1 Ir1 -9.1(5) . . . . ?
C16 N5 B1 Ir1 172.9(4) . . . . ?
C5 N1 B1 N3 151.3(5) . . . . ?
C2 N1 B1 N3 -51.6(8) . . . . ?
C5 N1 B1 N5 -83.7(6) . . . . ?
C2 N1 B1 N5 73.4(7) . . . . ?
C5 N1 B1 Ir1 24.6(5) . . . . ?
C2 N1 B1 Ir1 -178.3(5) . . . . ?
C1 Ir1 B1 N3 -47.8(4) . . . . ?
C23 Ir1 B1 N3 43.5(5) . . . . ?
N6 Ir1 B1 N3 129.3(4) . . . . ?
N2 Ir1 B1 N3 -141.4(4) . . . . ?
C1 Ir1 B1 N5 -169.4(3) . . . . ?
C23 Ir1 B1 N5 -78.2(3) . . . . ?
N6 Ir1 B1 N5 7.6(3) . . . . ?
N2 Ir1 B1 N5 96.9(3) . . . . ?
C1 Ir1 B1 N1 74.9(4) . . . . ?
C23 Ir1 B1 N1 166.1(3) . . . . ?
N6 Ir1 B1 N1 -108.1(3) . . . . ?
N2 Ir1 B1 N1 -18.8(3) . . . . ?
C5 N1 C2 C3 -0.7(6) . . . . ?
B1 N1 C2 C3 -160.0(5) . . . . ?
N1 C2 C3 C4 0.2(6) . . . . ?
C2 C3 C4 C6 179.4(7) . . . . ?
C2 C3 C4 C5 0.4(6) . . . . ?
C8 N2 C5 N1 -179.3(5) . . . . ?
Ir1 N2 C5 N1 -3.5(6) . . . . ?
C8 N2 C5 C4 1.4(8) . . . . ?
Ir1 N2 C5 C4 177.2(5) . . . . ?
C2 N1 C5 N2 -178.4(5) . . . . ?
B1 N1 C5 N2 -15.5(8) . . . . ?
C2 N1 C5 C4 1.0(6) . . . . ?
B1 N1 C5 C4 163.9(5) . . . . ?
C6 C4 C5 N2 -0.8(8) . . . . ?
C3 C4 C5 N2 178.5(5) . . . . ?
C6 C4 C5 N1 179.9(5) . . . . ?
C3 C4 C5 N1 -0.8(6) . . . . ?
C5 C4 C6 C7 -0.6(7) . . . . ?
C3 C4 C6 C7 -179.6(6) . . . . ?
C4 C6 C7 C8 1.4(8) . . . . ?
C5 N2 C8 C7 -0.6(8) . . . . ?
Ir1 N2 C8 C7 -175.2(4) . . . . ?
C6 C7 C8 N2 -0.8(9) . . . . ?
C12 N3 C9 C10 -0.8(6) . . . . ?
B1 N3 C9 C10 -168.3(5) . . . . ?
N3 C9 C10 C11 1.4(7) . . . . ?
C9 C10 C11 C13 174.4(7) . . . . ?
C9 C10 C11 C12 -1.5(6) . . . . ?
C15 N4 C12 N3 176.8(5) . . . . ?
C15 N4 C12 C11 -0.7(8) . . . . ?
C9 N3 C12 N4 -178.1(5) . . . . ?
B1 N3 C12 N4 -10.6(9) . . . . ?
C9 N3 C12 C11 -0.2(6) . . . . ?
B1 N3 C12 C11 167.3(5) . . . . ?
C13 C11 C12 N4 2.2(8) . . . . ?
C10 C11 C12 N4 179.0(5) . . . . ?
C13 C11 C12 N3 -175.8(5) . . . . ?
C10 C11 C12 N3 1.0(6) . . . . ?
C10 C11 C13 C14 -177.5(6) . . . . ?
C12 C11 C13 C14 -1.9(8) . . . . ?
C11 C13 C14 C15 0.5(9) . . . . ?
C12 N4 C15 C14 -0.9(8) . . . . ?
C13 C14 C15 N4 1.0(10) . . . . ?
C19 N5 C16 C17 0.6(6) . . . . ?
B1 N5 C16 C17 178.7(5) . . . . ?
N5 C16 C17 C18 -1.0(6) . . . . ?
C16 C17 C18 C20 -180.0(6) . . . . ?
C16 C17 C18 C19 1.0(6) . . . . ?
C22 N6 C19 N5 -179.8(5) . . . . ?
Ir1 N6 C19 N5 3.1(6) . . . . ?
C22 N6 C19 C18 3.8(8) . . . . ?
Ir1 N6 C19 C18 -173.3(4) . . . . ?
C16 N5 C19 N6 -176.8(4) . . . . ?
B1 N5 C19 N6 4.8(7) . . . . ?
C16 N5 C19 C18 0.1(6) . . . . ?
B1 N5 C19 C18 -178.3(4) . . . . ?
C20 C18 C19 N6 -3.3(8) . . . . ?
C17 C18 C19 N6 176.0(5) . . . . ?
C20 C18 C19 N5 -180.0(5) . . . . ?
C17 C18 C19 N5 -0.7(6) . . . . ?
C19 C18 C20 C21 0.9(7) . . . . ?
C17 C18 C20 C21 -178.1(6) . . . . ?
C18 C20 C21 C22 0.6(8) . . . . ?
C19 N6 C22 C21 -2.0(7) . . . . ?
Ir1 N6 C22 C21 174.1(4) . . . . ?
C20 C21 C22 N6 0.0(8) . . . . ?
C1 Ir1 C23 C30 14.7(4) . . . . ?
N6 Ir1 C23 C30 -157.9(4) . . . . ?
B1 Ir1 C23 C30 -75.0(4) . . . . ?
C1 Ir1 C23 C24 -106.7(3) . . . . ?
N6 Ir1 C23 C24 80.8(3) . . . . ?
B1 Ir1 C23 C24 163.6(3) . . . . ?
C30 C23 C24 C25 102.5(6) . . . . ?
Ir1 C23 C24 C25 -132.4(4) . . . . ?
C23 C24 C25 C26 -54.7(7) . . . . ?
C24 C25 C26 C27 -51.8(7) . . . . ?
C25 C26 C27 C28 88.2(7) . . . . ?
C26 C27 C28 C29 6.0(9) . . . . ?
C27 C28 C29 C30 -84.1(7) . . . . ?
C24 C23 C30 C29 -70.7(6) . . . . ?
Ir1 C23 C30 C29 175.9(4) . . . . ?
C28 C29 C30 C23 73.8(7) . . . . ?
